data_9001504
loop_
_publ_author_name
'Grice, J. D.'
'Dunn, P. J.'

_publ_section_title
;
 Attakolite: New data and crystal-structure determination
;
_journal_name_full 'American Mineralogist'
_journal_page_first 1285
_journal_page_last 1291
_journal_volume 77
_journal_year 1992
_chemical_formula_sum 'Al4 Ca H5 Mn O20 P3 Si'
_chemical_name_mineral Attakolite
_space_group_IT_number 12
_symmetry_space_group_name_Hall '-C 2y'
_symmetry_space_group_name_H-M 'C 1 2/m 1'
_cell_angle_alpha 90
_cell_angle_beta 113.83
_cell_angle_gamma 90
_cell_length_a 17.188
_cell_length_b 11.477
_cell_length_c 7.322
_cell_formula_units_Z 4
_cell_volume 1321.250
_database_code_amcsd 0001542
_exptl_crystal_density_diffrn 3.263
_cod_original_formula_sum 'Ca Mn Al4 Si P3 O20 H5'
_cod_database_code 9001504

loop_
_space_group_symop_operation_xyz
x,y,z
1/2+x,1/2+y,z
x,-y,z
1/2+x,1/2-y,z
-x,y,-z
1/2-x,1/2+y,-z
-x,-y,-z
1/2-x,1/2-y,-z

loop_
_atom_site_aniso_label
_atom_site_aniso_U_11
_atom_site_aniso_U_22
_atom_site_aniso_U_33
_atom_site_aniso_U_12
_atom_site_aniso_U_13
_atom_site_aniso_U_23
Ca 0.01090 0.01460 0.01010 0.00000 0.00630 0.00000
Mn 0.00540 0.01160 0.01250 0.00000 0.00130 0.00000
Al1 0.00710 0.00580 0.00710 -0.00090 0.00270 0.00060
Al2 0.00680 0.00600 0.00640 -0.00060 0.00240 0.00000
Si 0.00620 0.00610 0.00570 0.00000 0.00200 0.00000
P1 0.00610 0.00710 0.00700 0.00000 0.00300 0.00000
P2 0.00560 0.00570 0.00600 -0.00010 0.00250 -0.00030
O1 0.00800 0.01200 0.01100 0.00000 0.00560 0.00000
O2 0.01000 0.01800 0.00800 0.00000 0.00270 0.00000
O3 0.00810 0.00820 0.00910 -0.00020 0.00300 -0.00030
O4 0.00700 0.00720 0.00730 0.00130 0.00200 -0.00050
O5 0.00830 0.00760 0.01120 -0.00060 0.00410 0.00090
O6 0.01180 0.01040 0.01190 -0.00060 0.00840 -0.00160
O7 0.01100 0.00700 0.00900 0.00000 0.00400 0.00000
O8 0.00790 0.00760 0.01130 0.00100 0.00340 -0.00010
O9 0.00780 0.00960 0.00740 0.00060 0.00180 -0.00120
O11 0.01500 0.02000 0.01200 0.00000 0.00900 0.00000
O12 0.01200 0.00900 0.00900 0.00000 0.00700 0.00000
O13 0.00510 0.01090 0.00700 -0.00190 0.00040 0.00150
O14 0.01000 0.00700 0.00600 0.00800 0.00400 0.00000

loop_
_atom_site_label
_atom_site_fract_x
_atom_site_fract_y
_atom_site_fract_z
_atom_site_U_iso_or_equiv
Ca 0.00000 0.25920 0.00000 ?
Mn 0.28700 0.00000 0.04880 ?
Al1 0.13290 0.36700 0.49640 ?
Al2 0.11900 0.12920 0.76850 ?
Si 0.05150 0.00000 0.33080 ?
P1 0.46640 0.00000 0.23490 ?
P2 0.20940 0.25340 0.19480 ?
O1 0.40680 0.00000 0.35320 ?
O2 0.40450 0.00000 0.01690 ?
O3 -0.00570 -0.11350 0.24740 ?
O4 0.26910 0.14720 0.26180 ?
O5 0.26210 0.36100 0.18930 ?
O6 0.16290 0.27420 0.32970 ?
O7 0.09480 0.00000 -0.42680 ?
O8 0.52280 -0.10910 0.28540 ?
O9 0.13950 0.23150 -0.01450 ?
O11 0.12580 0.00000 0.25660 ?
O12 0.17700 0.50000 0.43720 ?
O13 0.08840 0.24400 0.58090 ?
O14 0.15460 0.00000 -0.06090 ?
H1 0.33900 0.50000 -0.32100 0.03000
H2 0.68200 0.00000 0.35700 0.03000
H3 0.55500 -0.22600 0.51000 0.03000
H4 0.15200 0.00000 0.02100 0.03000

loop_
_cod_related_entry_id
_cod_related_entry_database
_cod_related_entry_code
1 AMCSD 0001542
